data_7127877
loop_
_publ_author_name
'Guo, Shu-Ting'
'Cui, Peng-Fei'
'Yuan, Run-Ze'
'Jin, Guo-Xin'

_publ_section_title
;
 Transition metal-mediated B(4)-H hydroxylation/halogenation of
 o-carboranes bearing a 2-pyridylsulfenyl ligand.
;
_journal_issue 19
_journal_name_full 'Chemical communications (Cambridge, England)'
_journal_page_first 2412
_journal_page_last 2415
_journal_paper_doi 10.1039/d0cc08290b
_journal_volume 57
_journal_year 2021
_chemical_formula_moiety 'C17 H29 B9 N Rh S, C H Cl3'
_chemical_formula_sum 'C18 H30 B9 Cl3 N Rh S'
_chemical_formula_weight 599.04
_space_group_crystal_system monoclinic
_space_group_IT_number 12
_space_group_name_Hall '-C 2y'
_space_group_name_H-M_alt 'C 1 2/m 1'
_atom_sites_solution_hydrogens mixed
_atom_sites_solution_primary iterative
_audit_creation_date 2020-09-09
_audit_creation_method
;
Olex2 1.2
(compiled 2018.05.29 svn.r3508 for OlexSys, GUI svn.r5506)
;
_audit_update_record
;
2020-10-18 deposited with the CCDC.	2021-01-29 downloaded from the CCDC.
;
_cell_angle_alpha 90
_cell_angle_beta 97.623(2)
_cell_angle_gamma 90
_cell_formula_units_Z 4
_cell_length_a 17.1460(7)
_cell_length_b 9.4000(4)
_cell_length_c 16.8416(7)
_cell_measurement_reflns_used 9923
_cell_measurement_temperature 173(2)
_cell_measurement_theta_max 59.29
_cell_measurement_theta_min 4.53
_cell_volume 2690.41(19)
_computing_cell_refinement 'SAINT V8.38A (?, 2016)'
_computing_data_reduction 'SAINT V8.38A (?, 2016)'
_computing_molecular_graphics 'Olex2 (Dolomanov et al., 2009)'
_computing_publication_material 'Olex2 (Dolomanov et al., 2009)'
_computing_structure_refinement 'ShelXL (Sheldrick, 2015)'
_computing_structure_solution 'olex2.solve (Bourhis et al., 2015)'
_diffrn_ambient_temperature 173.02
_diffrn_measured_fraction_theta_full 0.997
_diffrn_measured_fraction_theta_max 0.997
_diffrn_measurement_device_type 'Bruker APEX-II CCD'
_diffrn_measurement_method '\f and \w scans'
_diffrn_radiation_type GaK\a
_diffrn_radiation_wavelength 1.34138
_diffrn_reflns_av_R_equivalents 0.0650
_diffrn_reflns_av_unetI/netI 0.0512
_diffrn_reflns_Laue_measured_fraction_full 0.997
_diffrn_reflns_Laue_measured_fraction_max 0.997
_diffrn_reflns_limit_h_max 21
_diffrn_reflns_limit_h_min -18
_diffrn_reflns_limit_k_max 11
_diffrn_reflns_limit_k_min -10
_diffrn_reflns_limit_l_max 21
_diffrn_reflns_limit_l_min -21
_diffrn_reflns_number 14358
_diffrn_reflns_point_group_measured_fraction_full 0.997
_diffrn_reflns_point_group_measured_fraction_max 0.997
_diffrn_reflns_theta_full 53.594
_diffrn_reflns_theta_max 58.454
_diffrn_reflns_theta_min 4.527
_diffrn_standards_number 0
_exptl_absorpt_coefficient_mu 5.724
_exptl_absorpt_correction_T_max 0.7516
_exptl_absorpt_correction_T_min 0.4531
_exptl_absorpt_correction_type multi-scan
_exptl_absorpt_process_details
;
SADABS-2016/2 (Bruker,2016/2) was used for absorption correction.
wR2(int) was 0.1435 before and 0.0883 after correction.
The Ratio of minimum to maximum transmission is 0.6028.
The \l/2 correction factor is Not present.
;
_exptl_crystal_colour colourless
_exptl_crystal_colour_primary colourless
_exptl_crystal_density_diffrn 1.479
_exptl_crystal_description sheet
_exptl_crystal_F_000 1208
_exptl_crystal_size_max 0.2
_exptl_crystal_size_mid 0.14
_exptl_crystal_size_min 0.03
_refine_diff_density_max 1.644
_refine_diff_density_min -0.890
_refine_diff_density_rms 0.105
_refine_ls_extinction_method none
_refine_ls_goodness_of_fit_ref 1.042
_refine_ls_hydrogen_treatment mixed
_refine_ls_matrix_type full
_refine_ls_number_parameters 240
_refine_ls_number_reflns 3069
_refine_ls_number_restraints 62
_refine_ls_restrained_S_all 1.058
_refine_ls_R_factor_all 0.0360
_refine_ls_R_factor_gt 0.0339
_refine_ls_shift/su_max 0.000
_refine_ls_shift/su_mean 0.000
_refine_ls_structure_factor_coef Fsqd
_refine_ls_weighting_details 'w=1/[\s^2^(Fo^2^)+(0.0620P)^2^+1.3415P] where P=(Fo^2^+2Fc^2^)/3'
_refine_ls_weighting_scheme calc
_refine_ls_wR_factor_gt 0.0905
_refine_ls_wR_factor_ref 0.0921
_reflns_Friedel_coverage 0.000
_reflns_number_gt 2905
_reflns_number_total 3069
_reflns_threshold_expression 'I > 2\s(I)'
_cod_data_source_file d0cc08290b2.cif
_cod_data_source_block ga_200826g_a
_cod_depositor_comments 'Adding full bibliography for 7127874--7127881.cif.'
_cod_database_code 7127877
_shelx_shelxl_version_number 2014/7
_shelx_space_group_comment
;
The symmetry employed for this shelxl refinement is uniquely defined
by the following loop, which should always be used as a source of
symmetry information in preference to the above space-group names.
They are only intended as comments.
;
_shelx_estimated_absorpt_t_max 0.847
_shelx_estimated_absorpt_t_min 0.394
_olex2_refinement_description
;
1. Fixed Uiso
 At 1.5 times of:
  All C(H,H,H) groups
2. Shared sites
{B6, C2'}
{B5, B5'}
{B4, B4'}
{B3, B3'}
{B2, B2'}
{B1, B1'}
{C3, N1}
{C4, C4'}
{C5, C5'}
3. Restrained distances
 B6-H6
 1.14 with sigma of 0.1
 C3-H3A = C4-H4A = C5-H5A
 1.08 with sigma of 0.1
 C12-Cl2 = C12'-Cl1' = C12'-Cl2' = C12'-Cl3'
 1.72 with sigma of 0.03
4. Uiso/Uaniso restraints and constraints
C12 \\sim C12': within 2A with sigma of 0.02 and sigma for terminal atoms of
0.05
Uanis(C12) \\sim Ueq, Uanis(Cl1) \\sim Ueq, Uanis(Cl2) \\sim Ueq, Uanis(Cl3)
\\sim Ueq, Uanis(C12') \\sim Ueq, Uanis(Cl1') \\sim Ueq, Uanis(Cl2') \\sim Ueq,
Uanis(Cl3') \\sim Ueq: with sigma of 0.02 and sigma for terminal atoms of 0.04
Uanis(B6) = Uanis(C2')
Uanis(B5) = Uanis(B5')
Uanis(B4) = Uanis(B4')
Uanis(B3) = Uanis(B3')
Uanis(B2) = Uanis(B2')
Uanis(B1) = Uanis(B1')
Uanis(C3) = Uanis(N1)
Uanis(C4) = Uanis(C4')
Uanis(C5) = Uanis(C5')
5. Others
 Sof(C12')=Sof(Cl1')=Sof(Cl2')=Sof(Cl3')=0.5*(1-FVAR(2))
 Sof(C12)=Sof(Cl1)=Sof(Cl2)=Sof(Cl3)=0.5*FVAR(2)
 Fixed Sof: B1(0.25) B2(0.25) B3(0.5) B4(0.5) B5(0.5) B6(0.5) B1'(0.25)
 B2'(0.25) B3'(0.5) B4'(0.5) B5'(0.5) C2'(0.5) C3(0.5) C4(0.5) C5(0.25) N1(0.5)
 C4'(0.5) C5'(0.25) H11A(0.5) H11B(0.5) H11C(0.5) H3A(0.5) H12(0.5)
6.a Idealised Me refined as rotating group:
 C9(H9A,H9B,H9C), C10(H10A,H10B,H10C), C11(H11A,H11B,H11C)
;
_olex2_submission_special_instructions 'No special instructions were received'

loop_
_space_group_symop_operation_xyz
'x, y, z'
'-x, y, -z'
'x+1/2, y+1/2, z'
'-x+1/2, y+1/2, -z'
'-x, -y, -z'
'x, -y, z'
'-x+1/2, -y+1/2, -z'
'x+1/2, -y+1/2, z'

loop_
_atom_site_label
_atom_site_type_symbol
_atom_site_fract_x
_atom_site_fract_y
_atom_site_fract_z
_atom_site_U_iso_or_equiv
_atom_site_adp_type
_atom_site_occupancy
_atom_site_site_symmetry_order
_atom_site_calc_flag
_atom_site_refinement_flags_posn
_atom_site_refinement_flags_adp
_atom_site_refinement_flags_occupancy
_atom_site_disorder_assembly
_atom_site_disorder_group
Rh1 Rh 0.20955(2) 0.5000 0.16694(2) 0.01783(11) Uani 1 2 d S T P A .
S1 S 0.25686(6) 0.5000 0.35364(5) 0.0359(2) Uani 1 2 d S T P . .
B1 B 0.4457(2) 0.5000 0.2025(2) 0.0232(7) Uani 0.5 2 d S T P A 1
B2 B 0.3918(2) 0.5000 0.1042(2) 0.0262(7) Uani 0.5 2 d S T P A 1
B3 B 0.39083(16) 0.6530(3) 0.16595(15) 0.0258(5) Uani 0.5 1 d . . . A 1
B4 B 0.38998(16) 0.5948(3) 0.26607(15) 0.0236(5) Uani 0.5 1 d . . . A 1
B5 B 0.30201(16) 0.5969(3) 0.10613(15) 0.0245(5) Uani 0.5 1 d . . . A 1
B6 B 0.30343(16) 0.6485(3) 0.20671(14) 0.0256(5) Uani 0.5 1 d D . . A 1
B1' B 0.4457(2) 0.5000 0.2025(2) 0.0232(7) Uani 0.5 2 d S T P A 2
B2' B 0.3918(2) 0.5000 0.1042(2) 0.0262(7) Uani 0.5 2 d S T P A 2
B3' B 0.39083(16) 0.6530(3) 0.16595(15) 0.0258(5) Uani 0.5 1 d . . . A 2
B4' B 0.38998(16) 0.5948(3) 0.26607(15) 0.0236(5) Uani 0.5 1 d . . . A 2
B5' B 0.30201(16) 0.5969(3) 0.10613(15) 0.0245(5) Uani 0.5 1 d . . . A 2
C2' C 0.30343(16) 0.6485(3) 0.20671(14) 0.0256(5) Uani 0.5 1 d . . . A 2
C1 C 0.3044(2) 0.5000 0.26599(18) 0.0214(6) Uani 1 2 d S T P A .
C2 C 0.3322(2) 0.5000 0.43765(19) 0.0291(7) Uani 1 2 d S T P A .
C3 C 0.35792(18) 0.6274(3) 0.46917(15) 0.0409(6) Uani 0.5 1 d D . . A 1
C4 C 0.4095(2) 0.6250(4) 0.53812(18) 0.0526(8) Uani 0.5 1 d D . . A 1
C5 C 0.4356(3) 0.5000 0.5739(3) 0.0552(13) Uani 0.5 2 d DS T P A 1
N1 N 0.35792(18) 0.6274(3) 0.46917(15) 0.0409(6) Uani 0.5 1 d . . . A 2
C4' C 0.4095(2) 0.6250(4) 0.53812(18) 0.0526(8) Uani 0.5 1 d . . . A 2
C5' C 0.4356(3) 0.5000 0.5739(3) 0.0552(13) Uani 0.5 2 d S T P A 2
C6 C 0.09569(14) 0.5761(3) 0.20145(13) 0.0243(5) Uani 1 1 d . . . . .
C7 C 0.10510(15) 0.6232(3) 0.12247(14) 0.0272(5) Uani 1 1 d . . . . .
C8 C 0.1098(2) 0.5000 0.0729(2) 0.0279(7) Uani 1 2 d S T P A .
C9 C 0.08463(16) 0.6711(3) 0.27030(14) 0.0314(5) Uani 1 1 d . . . . .
H9A H 0.1205 0.7524 0.2712 0.047 Uiso 1 1 calc GR . . . .
H9B H 0.0960 0.6178 0.3205 0.047 Uiso 1 1 calc GR . . . .
H9C H 0.0302 0.7052 0.2643 0.047 Uiso 1 1 calc GR . . . .
C10 C 0.10381(18) 0.7752(3) 0.09456(17) 0.0395(6) Uani 1 1 d . . . . .
H10A H 0.0492 0.8064 0.0806 0.059 Uiso 1 1 calc GR . . . .
H10B H 0.1314 0.7827 0.0474 0.059 Uiso 1 1 calc GR . . . .
H10C H 0.1300 0.8356 0.1375 0.059 Uiso 1 1 calc GR . . . .
C11 C 0.1150(2) 0.5000 -0.0151(2) 0.0387(9) Uani 1 2 d S T P . .
H11A H 0.1498 0.4228 -0.0278 0.058 Uiso 0.5 1 calc GR . . A .
H11B H 0.1363 0.5913 -0.0304 0.058 Uiso 0.5 1 calc GR . . . .
H11C H 0.0625 0.4859 -0.0448 0.058 Uiso 0.5 1 calc GR . . . .
C12 C 0.1605(11) 0.4428(19) 0.6059(10) 0.050(4) Uani 0.263(3) 1 d D U . B 1
Cl1 Cl 0.2533(5) 0.5000 0.6408(4) 0.0747(12) Uani 0.526(6) 2 d S TU P B 1
Cl2 Cl 0.1391(3) 0.5000 0.50482(19) 0.0799(13) Uani 0.526(6) 2 d DS TU P B 1
Cl3 Cl 0.0883(3) 0.5000 0.6615(4) 0.0812(15) Uani 0.526(6) 2 d S TU P B 1
C12' C 0.1458(11) 0.444(2) 0.6331(12) 0.068(6) Uani 0.237(3) 1 d D U . B 2
Cl1' Cl 0.2365(7) 0.5000 0.6263(10) 0.164(6) Uani 0.474(6) 2 d DS TU P B 2
Cl2' Cl 0.0776(4) 0.5000 0.5528(4) 0.133(3) Uani 0.474(6) 2 d DS TU P B 2
Cl3' Cl 0.1178(3) 0.5000 0.7213(5) 0.0866(17) Uani 0.474(6) 2 d DS TU P B 2
H2 H 0.426(3) 0.5000 0.053(3) 0.039(12) Uiso 1 2 d S T P . .
H3 H 0.418(2) 0.751(3) 0.1587(18) 0.032(7) Uiso 1 1 d . . . . .
H1 H 0.512(3) 0.5000 0.215(2) 0.027(10) Uiso 1 2 d S T P . .
H6 H 0.280(2) 0.740(4) 0.2287(19) 0.041(9) Uiso 1 1 d D . . . .
H4 H 0.4090(18) 0.650(3) 0.3176(16) 0.027(7) Uiso 1 1 d . . . . .
H5 H 0.2787(19) 0.662(3) 0.0590(18) 0.031(7) Uiso 1 1 d . . . . .
H5A H 0.478(4) 0.5000 0.620(4) 0.10(3) Uiso 1 2 d DS T P . .
H3A H 0.335(4) 0.707(6) 0.452(3) 0.026(14) Uiso 0.5 1 d D . . . .
H4A H 0.431(3) 0.712(5) 0.563(3) 0.082(15) Uiso 1 1 d D . . . .
H12 H 0.168(6) 0.344(10) 0.612(5) 0.07(2) Uiso 0.5 1 d . . . . .

loop_
_atom_site_aniso_label
_atom_site_aniso_U_11
_atom_site_aniso_U_22
_atom_site_aniso_U_33
_atom_site_aniso_U_23
_atom_site_aniso_U_13
_atom_site_aniso_U_12
Rh1 0.01363(16) 0.02274(15) 0.01695(14) 0.000 0.00137(9) 0.000
S1 0.0216(5) 0.0665(6) 0.0195(4) 0.000 0.0017(3) 0.000
B1 0.0180(19) 0.0267(16) 0.0246(16) 0.000 0.0018(13) 0.000
B2 0.0171(19) 0.0390(19) 0.0227(16) 0.000 0.0030(14) 0.000
B3 0.0211(13) 0.0269(11) 0.0290(12) 0.0060(9) 0.0018(10) -0.0025(10)
B4 0.0212(13) 0.0231(10) 0.0254(11) -0.0006(9) -0.0008(9) -0.0022(9)
B5 0.0173(13) 0.0337(12) 0.0227(11) 0.0083(9) 0.0037(9) -0.0009(10)
B6 0.0223(13) 0.0273(11) 0.0265(11) 0.0004(9) 0.0002(9) -0.0035(10)
B1' 0.0180(19) 0.0267(16) 0.0246(16) 0.000 0.0018(13) 0.000
B2' 0.0171(19) 0.0390(19) 0.0227(16) 0.000 0.0030(14) 0.000
B3' 0.0211(13) 0.0269(11) 0.0290(12) 0.0060(9) 0.0018(10) -0.0025(10)
B4' 0.0212(13) 0.0231(10) 0.0254(11) -0.0006(9) -0.0008(9) -0.0022(9)
B5' 0.0173(13) 0.0337(12) 0.0227(11) 0.0083(9) 0.0037(9) -0.0009(10)
C2' 0.0223(13) 0.0273(11) 0.0265(11) 0.0004(9) 0.0002(9) -0.0035(10)
C1 0.0206(17) 0.0239(14) 0.0188(13) 0.000 -0.0011(12) 0.000
C2 0.0232(18) 0.0425(18) 0.0212(14) 0.000 0.0014(13) 0.000
C3 0.0495(17) 0.0419(14) 0.0300(11) -0.0078(10) 0.0008(11) -0.0042(12)
C4 0.051(2) 0.070(2) 0.0355(14) -0.0166(14) -0.0009(13) -0.0149(17)
C5 0.037(3) 0.102(4) 0.0250(18) 0.000 -0.0008(17) 0.000
N1 0.0495(17) 0.0419(14) 0.0300(11) -0.0078(10) 0.0008(11) -0.0042(12)
C4' 0.051(2) 0.070(2) 0.0355(14) -0.0166(14) -0.0009(13) -0.0149(17)
C5' 0.037(3) 0.102(4) 0.0250(18) 0.000 -0.0008(17) 0.000
C6 0.0131(11) 0.0354(12) 0.0246(10) 0.0019(9) 0.0033(8) 0.0031(9)
C7 0.0143(11) 0.0406(13) 0.0263(10) 0.0056(9) 0.0009(8) 0.0035(10)
C8 0.0105(16) 0.048(2) 0.0231(15) 0.000 -0.0043(12) 0.000
C9 0.0267(14) 0.0372(12) 0.0311(11) -0.0037(9) 0.0065(10) 0.0071(10)
C10 0.0344(16) 0.0436(14) 0.0420(14) 0.0159(11) 0.0103(12) 0.0122(12)
C11 0.026(2) 0.068(2) 0.0216(15) 0.000 0.0016(14) 0.000
C12 0.057(8) 0.026(4) 0.077(9) 0.010(6) 0.040(7) 0.002(5)
Cl1 0.048(3) 0.088(3) 0.092(2) 0.000 0.0243(19) 0.000
Cl2 0.113(3) 0.0577(14) 0.0697(18) 0.000 0.0167(18) 0.000
Cl3 0.080(3) 0.0562(14) 0.123(4) 0.000 0.072(3) 0.000
C12' 0.069(11) 0.035(6) 0.101(13) 0.015(9) 0.021(10) -0.010(8)
Cl1' 0.069(6) 0.181(8) 0.256(13) 0.000 0.076(7) 0.000
Cl2' 0.145(6) 0.0573(19) 0.176(6) 0.000 -0.060(5) 0.000
Cl3' 0.081(3) 0.0426(14) 0.148(5) 0.000 0.060(3) 0.000

loop_
_atom_type_symbol
_atom_type_description
_atom_type_scat_dispersion_real
_atom_type_scat_dispersion_imag
_atom_type_scat_source
C C 0.0148 0.0070 'International Tables Vol C Tables 4.2.6.8 and 6.1.1.4'
H H 0.0000 0.0000 'International Tables Vol C Tables 4.2.6.8 and 6.1.1.4'
B B 0.0073 0.0030 'International Tables Vol C Tables 4.2.6.8 and 6.1.1.4'
Cl Cl 0.3294 0.5404 'International Tables Vol C Tables 4.2.6.8 and 6.1.1.4'
N N 0.0253 0.0136 'International Tables Vol C Tables 4.2.6.8 and 6.1.1.4'
Rh Rh -0.0162 2.8654 'International Tables Vol C Tables 4.2.6.8 and 6.1.1.4'
S S 0.2924 0.4247 'International Tables Vol C Tables 4.2.6.8 and 6.1.1.4'

loop_
_geom_angle_atom_site_label_1
_geom_angle_atom_site_label_2
_geom_angle_atom_site_label_3
_geom_angle
_geom_angle_site_symmetry_1
_geom_angle_site_symmetry_3
_geom_angle_publ_flag
B5 Rh1 B5 49.03(14) 6_565 . ?
B6 Rh1 B5 81.89(10) . 6_565 ?
B6 Rh1 B5 81.89(10) 6_565 . ?
B6 Rh1 B5 47.53(10) . . ?
B6 Rh1 B5 47.53(10) 6_565 6_565 ?
B6 Rh1 B6 80.13(14) 6_565 . ?
B6 Rh1 C1 46.57(8) 6_565 . ?
B6 Rh1 C1 46.58(8) . . ?
B6 Rh1 C7 107.85(10) 6_565 6_565 ?
B6 Rh1 C7 172.02(9) . 6_565 ?
B6 Rh1 C7 172.02(9) 6_565 . ?
B6 Rh1 C7 107.85(10) . . ?
B6 Rh1 C8 134.90(8) . . ?
B6 Rh1 C8 134.90(8) 6_565 . ?
B5' Rh1 B5' 49.03(14) 6_565 . ?
C2' Rh1 B5' 47.53(10) . . ?
C2' Rh1 B5' 81.89(10) 6_565 . ?
C2' Rh1 B5' 81.89(10) . 6_565 ?
C2' Rh1 B5' 47.53(10) 6_565 6_565 ?
C2' Rh1 C2' 80.13(14) 6_565 . ?
C2' Rh1 C1 46.57(8) 6_565 . ?
C2' Rh1 C1 46.58(8) . . ?
C2' Rh1 C7 107.85(10) . . ?
C2' Rh1 C7 172.02(9) . 6_565 ?
C2' Rh1 C7 107.85(10) 6_565 6_565 ?
C2' Rh1 C7 172.02(9) 6_565 . ?
C2' Rh1 C8 134.90(8) . . ?
C2' Rh1 C8 134.90(8) 6_565 . ?
C1 Rh1 B5 81.08(11) . 6_565 ?
C1 Rh1 B5 81.08(11) . . ?
C1 Rh1 B5' 81.08(11) . 6_565 ?
C1 Rh1 B5' 81.08(11) . . ?
C1 Rh1 C7 139.62(8) . 6_565 ?
C1 Rh1 C7 139.62(8) . . ?
C1 Rh1 C8 176.65(11) . . ?
C7 Rh1 B5 132.15(9) . 6_565 ?
C7 Rh1 B5 103.32(9) 6_565 6_565 ?
C7 Rh1 B5 103.31(9) . . ?
C7 Rh1 B5 132.15(9) 6_565 . ?
C7 Rh1 B5' 132.15(9) 6_565 . ?
C7 Rh1 B5' 132.15(9) . 6_565 ?
C7 Rh1 B5' 103.32(9) 6_565 6_565 ?
C7 Rh1 B5' 103.31(9) . . ?
C7 Rh1 C7 64.17(14) 6_565 . ?
C8 Rh1 B5 101.96(11) . . ?
C8 Rh1 B5 101.96(11) . 6_565 ?
C8 Rh1 B5' 101.96(11) . 6_565 ?
C8 Rh1 B5' 101.96(11) . . ?
C8 Rh1 C7 38.55(8) . 6_565 ?
C8 Rh1 C7 38.54(8) . . ?
C1 S1 C2 107.15(16) . . ?
B2 B1 H1 124(2) . . ?
B3 B1 B2 59.70(14) . . ?
B3 B1 B2 59.70(14) 6_565 . ?
B3 B1 B3 107.5(3) 6_565 . ?
B3 B1 H1 122.6(6) 6_565 . ?
B3 B1 H1 122.6(6) . . ?
B4 B1 B2 107.9(2) . . ?
B4 B1 B2 107.9(2) 6_565 . ?
B4 B1 B3 59.97(14) 6_565 6_565 ?
B4 B1 B3 108.2(2) 6_565 . ?
B4 B1 B3 108.2(2) . 6_565 ?
B4 B1 B3 59.97(14) . . ?
B4 B1 B4 60.5(2) . 6_565 ?
B4 B1 H1 119.7(17) . . ?
B4 B1 H1 119.7(17) 6_565 . ?
B1 B2 B5 108.8(2) . 6_565 ?
B1 B2 B5 108.8(2) . . ?
B1 B2 H2 117(3) . . ?
B3 B2 B1 60.07(14) . . ?
B3 B2 B1 60.07(14) 6_565 . ?
B3 B2 B3 108.1(2) 6_565 . ?
B3 B2 B5 60.20(15) 6_565 6_565 ?
B3 B2 B5 109.0(2) 6_565 . ?
B3 B2 B5 109.0(2) . 6_565 ?
B3 B2 B5 60.20(15) . . ?
B3 B2 H2 120.3(10) . . ?
B3 B2 H2 120.3(10) 6_565 . ?
B5 B2 B5 61.1(2) . 6_565 ?
B5 B2 H2 124(2) . . ?
B5 B2 H2 124(2) 6_565 . ?
B1 B3 B5 109.11(19) . . ?
B1 B3 H3 121.9(18) . . ?
B2 B3 B1 60.23(17) . . ?
B2 B3 B5 60.37(18) . . ?
B2 B3 H3 127.3(16) . . ?
B4 B3 B1 59.59(16) . . ?
B4 B3 B2 107.98(18) . . ?
B4 B3 B5 109.28(18) . . ?
B4 B3 H3 116.2(16) . . ?
B5 B3 H3 123.4(18) . . ?
B6 B3 B1 106.77(19) . . ?
B6 B3 B2 106.8(2) . . ?
B6 B3 B4 59.90(15) . . ?
B6 B3 B5 59.93(15) . . ?
B6 B3 H3 119.3(17) . . ?
B1 B4 B3 60.44(15) . . ?
B1 B4 B4 59.73(10) . 6_565 ?
B1 B4 H4 129.1(17) . . ?
B3 B4 B4 107.96(11) . 6_565 ?
B3 B4 H4 127.2(15) . . ?
B4 B4 H4 120.5(15) 6_565 . ?
B6 B4 B1 106.5(2) . . ?
B6 B4 B3 58.77(15) . . ?
B6 B4 B4 106.75(11) . 6_565 ?
B6 B4 H4 119.1(17) . . ?
C1 B4 B1 105.59(18) . . ?
C1 B4 B3 105.90(19) . . ?
C1 B4 B4 58.74(10) . 6_565 ?
C1 B4 B6 59.27(14) . . ?
C1 B4 H4 116.1(16) . . ?
Rh1 B5 H5 111.9(18) . . ?
B2 B5 Rh1 118.20(15) . . ?
B2 B5 B5 59.47(11) . 6_565 ?
B2 B5 H5 121.9(17) . . ?
B3 B5 Rh1 118.20(14) . . ?
B3 B5 B2 59.43(15) . . ?
B3 B5 B5 107.13(12) . 6_565 ?
B3 B5 H5 117.9(17) . . ?
B5 B5 Rh1 65.49(7) 6_565 . ?
B5 B5 H5 126.1(16) 6_565 . ?
B6 B5 Rh1 65.41(11) . . ?
B6 B5 B2 104.8(2) . . ?
B6 B5 B3 58.32(15) . . ?
B6 B5 B5 105.99(12) . 6_565 ?
B6 B5 H5 121.8(16) . . ?
Rh1 B6 H6 110(2) . . ?
B3 B6 Rh1 122.69(16) . . ?
B3 B6 B4 61.33(15) . . ?
B3 B6 B5 61.75(15) . . ?
B3 B6 H6 121(2) . . ?
B4 B6 Rh1 121.97(15) . . ?
B4 B6 B5 111.91(19) . . ?
B4 B6 H6 112.0(19) . . ?
B5 B6 Rh1 67.07(12) . . ?
B5 B6 H6 127.9(18) . . ?
C1 B6 Rh1 66.74(13) . . ?
C1 B6 B3 108.0(2) . . ?
C1 B6 B4 59.41(16) . . ?
C1 B6 B5 109.54(18) . . ?
C1 B6 H6 116.2(18) . . ?
B2' B1' H1 124(2) . . ?
B3' B1' B2' 59.70(14) . . ?
B3' B1' B2' 59.70(14) 6_565 . ?
B3' B1' B3' 107.5(3) 6_565 . ?
B3' B1' H1 122.6(6) . . ?
B3' B1' H1 122.6(6) 6_565 . ?
B4' B1' B2' 107.9(2) 6_565 . ?
B4' B1' B2' 107.9(2) . . ?
B4' B1' B3' 59.97(14) . . ?
B4' B1' B3' 59.97(14) 6_565 6_565 ?
B4' B1' B3' 108.2(2) . 6_565 ?
B4' B1' B3' 108.2(2) 6_565 . ?
B4' B1' B4' 60.5(2) . 6_565 ?
B4' B1' H1 119.7(17) 6_565 . ?
B4' B1' H1 119.7(17) . . ?
B1' B2' B5' 108.8(2) . . ?
B1' B2' B5' 108.8(2) . 6_565 ?
B1' B2' H2 117(3) . . ?
B3' B2' B1' 60.07(14) . . ?
B3' B2' B1' 60.07(14) 6_565 . ?
B3' B2' B3' 108.1(2) 6_565 . ?
B3' B2' B5' 109.0(2) . 6_565 ?
B3' B2' B5' 60.20(15) 6_565 6_565 ?
B3' B2' B5' 109.0(2) 6_565 . ?
B3' B2' B5' 60.20(15) . . ?
B3' B2' H2 120.3(10) . . ?
B3' B2' H2 120.3(10) 6_565 . ?
B5' B2' B5' 61.1(2) . 6_565 ?
B5' B2' H2 124(2) 6_565 . ?
B5' B2' H2 124(2) . . ?
B1' B3' B5' 109.11(19) . . ?
B1' B3' H3 121.9(18) . . ?
B2' B3' B1' 60.23(17) . . ?
B2' B3' B5' 60.37(18) . . ?
B2' B3' H3 127.3(16) . . ?
B4' B3' B1' 59.59(16) . . ?
B4' B3' B2' 107.98(18) . . ?
B4' B3' B5' 109.28(18) . . ?
B4' B3' H3 116.2(16) . . ?
B5' B3' H3 123.4(18) . . ?
C2' B3' B1' 106.77(19) . . ?
C2' B3' B2' 106.8(2) . . ?
C2' B3' B4' 59.90(15) . . ?
C2' B3' B5' 59.93(15) . . ?
C2' B3' H3 119.3(17) . . ?
B1' B4' B3' 60.44(15) . . ?
B1' B4' B4' 59.73(10) . 6_565 ?
B1' B4' H4 129.1(17) . . ?
B3' B4' B4' 107.96(11) . 6_565 ?
B3' B4' H4 127.2(15) . . ?
B4' B4' H4 120.5(15) 6_565 . ?
C2' B4' B1' 106.5(2) . . ?
C2' B4' B3' 58.77(15) . . ?
C2' B4' B4' 106.75(11) . 6_565 ?
C2' B4' H4 119.1(17) . . ?
C1 B4' B1' 105.59(18) . . ?
C1 B4' B3' 105.90(19) . . ?
C1 B4' B4' 58.74(10) . 6_565 ?
C1 B4' C2' 59.27(14) . . ?
C1 B4' H4 116.1(16) . . ?
Rh1 B5' H5 111.9(18) . . ?
B2' B5' Rh1 118.20(15) . . ?
B2' B5' B5' 59.47(11) . 6_565 ?
B2' B5' H5 121.9(17) . . ?
B3' B5' Rh1 118.20(14) . . ?
B3' B5' B2' 59.43(15) . . ?
B3' B5' B5' 107.13(12) . 6_565 ?
B3' B5' H5 117.9(17) . . ?
B5' B5' Rh1 65.49(7) 6_565 . ?
B5' B5' H5 126.1(16) 6_565 . ?
C2' B5' Rh1 65.41(11) . . ?
C2' B5' B2' 104.8(2) . . ?
C2' B5' B3' 58.32(15) . . ?
C2' B5' B5' 105.99(12) . 6_565 ?
C2' B5' H5 121.8(16) . . ?
Rh1 C2' H6 110(2) . . ?
B3' C2' Rh1 122.69(16) . . ?
B3' C2' B4' 61.33(15) . . ?
B3' C2' B5' 61.75(15) . . ?
B3' C2' H6 121(2) . . ?
B4' C2' Rh1 121.97(15) . . ?
B4' C2' B5' 111.91(19) . . ?
B4' C2' H6 112.0(19) . . ?
B5' C2' Rh1 67.07(12) . . ?
B5' C2' H6 127.9(18) . . ?
C1 C2' Rh1 66.74(13) . . ?
C1 C2' B3' 108.0(2) . . ?
C1 C2' B4' 59.41(16) . . ?
C1 C2' B5' 109.54(18) . . ?
C1 C2' H6 116.2(18) . . ?
S1 C1 Rh1 105.04(16) . . ?
B4 C1 Rh1 123.64(16) . . ?
B4 C1 Rh1 123.64(16) 6_565 . ?
B4 C1 S1 119.01(18) . . ?
B4 C1 S1 119.01(18) 6_565 . ?
B4 C1 B4 62.5(2) 6_565 . ?
B6 C1 Rh1 66.68(13) 6_565 . ?
B6 C1 Rh1 66.68(13) . . ?
B6 C1 S1 120.90(14) . . ?
B6 C1 S1 120.90(14) 6_565 . ?
B6 C1 B4 61.31(14) 6_565 6_565 ?
B6 C1 B4 111.4(2) 6_565 . ?
B6 C1 B4 61.32(14) . . ?
B6 C1 B4 111.4(2) . 6_565 ?
B6 C1 B6 108.9(2) 6_565 . ?
B4' C1 Rh1 123.64(16) . . ?
B4' C1 Rh1 123.64(16) 6_565 . ?
B4' C1 S1 119.01(18) 6_565 . ?
B4' C1 S1 119.01(18) . . ?
B4' C1 B4' 62.5(2) 6_565 . ?
C2' C1 Rh1 66.68(13) . . ?
C2' C1 Rh1 66.68(13) 6_565 . ?
C2' C1 S1 120.90(14) 6_565 . ?
C2' C1 S1 120.90(14) . . ?
C2' C1 B4' 61.32(14) . . ?
C2' C1 B4' 111.4(2) 6_565 . ?
C2' C1 B4' 111.4(2) . 6_565 ?
C2' C1 B4' 61.31(14) 6_565 6_565 ?
C2' C1 C2' 108.9(2) 6_565 . ?
C3 C2 S1 118.19(18) 6_565 . ?
C3 C2 S1 118.20(18) . . ?
C3 C2 C3 123.5(4) 6_565 . ?
N1 C2 S1 118.19(18) 6_565 . ?
N1 C2 S1 118.20(18) . . ?
N1 C2 N1 123.5(4) 6_565 . ?
C2 C3 C4 117.3(3) . . ?
C2 C3 H3A 121(4) . . ?
C4 C3 H3A 121(4) . . ?
C3 C4 C5 121.8(3) . . ?
C3 C4 H4A 121(3) . . ?
C5 C4 H4A 117(3) . . ?
C4 C5 C4 118.3(4) . 6_565 ?
C4 C5 H5A 120.5(4) 6_565 . ?
C4 C5 H5A 120.5(5) . . ?
C2 N1 C4' 117.3(3) . . ?
C2 N1 H3A 121(4) . . ?
C4' N1 H3A 121(4) . . ?
N1 C4' C5' 121.8(3) . . ?
N1 C4' H4A 121(3) . . ?
C5' C4' H4A 117(3) . . ?
C4' C5' C4' 118.3(4) . 6_565 ?
C4' C5' H5A 120.5(5) . . ?
C4' C5' H5A 120.5(4) 6_565 . ?
C6 C6 Rh1 71.26(6) 6_565 . ?
C6 C6 C9 126.65(13) 6_565 . ?
C7 C6 Rh1 69.27(13) . . ?
C7 C6 C6 108.02(14) . 6_565 ?
C7 C6 C9 125.3(2) . . ?
C9 C6 Rh1 126.86(17) . . ?
C6 C7 Rh1 72.85(13) . . ?
C6 C7 C8 108.2(2) . . ?
C6 C7 C10 125.9(2) . . ?
C8 C7 Rh1 70.36(16) . . ?
C8 C7 C10 125.8(2) . . ?
C10 C7 Rh1 126.13(19) . . ?
C7 C8 Rh1 71.09(16) . . ?
C7 C8 Rh1 71.09(16) 6_565 . ?
C7 C8 C7 107.5(3) 6_565 . ?
C7 C8 C11 126.22(14) . . ?
C7 C8 C11 126.22(14) 6_565 . ?
C11 C8 Rh1 125.3(3) . . ?
C6 C9 H9A 109.5 . . ?
C6 C9 H9B 109.5 . . ?
C6 C9 H9C 109.5 . . ?
H9A C9 H9B 109.5 . . ?
H9A C9 H9C 109.5 . . ?
H9B C9 H9C 109.5 . . ?
C7 C10 H10A 109.5 . . ?
C7 C10 H10B 109.5 . . ?
C7 C10 H10C 109.5 . . ?
H10A C10 H10B 109.5 . . ?
H10A C10 H10C 109.5 . . ?
H10B C10 H10C 109.5 . . ?
C8 C11 H11A 109.5 . . ?
C8 C11 H11B 109.5 . . ?
C8 C11 H11C 109.5 . . ?
H11A C11 H11B 109.5 . . ?
H11A C11 H11C 109.5 . . ?
H11B C11 H11C 109.5 . . ?
C12 C12 Cl1 71.7(6) 6_565 . ?
C12 C12 Cl2 72.4(6) 6_565 . ?
C12 C12 Cl3 71.9(6) 6_565 . ?
C12 C12 H12 171(6) 6_565 . ?
Cl1 C12 Cl2 107.4(8) . . ?
Cl1 C12 Cl3 114.6(11) . . ?
Cl1 C12 H12 100(6) . . ?
Cl2 C12 H12 114(6) . . ?
Cl3 C12 Cl2 110.6(10) . . ?
Cl3 C12 H12 110(6) . . ?
C12 Cl1 C12 36.7(12) . 6_565 ?
C12 Cl2 C12 35.2(12) . 6_565 ?
C12 Cl3 C12 36.1(12) 6_565 . ?
C12' C12' Cl1' 71.5(8) 6_565 . ?
C12' C12' Cl2' 72.4(7) 6_565 . ?
C12' C12' Cl3' 72.0(7) 6_565 . ?
C12' C12' H12 150(5) 6_565 . ?
Cl1' C12' Cl2' 112.8(12) . . ?
Cl1' C12' Cl3' 109.6(13) . . ?
Cl1' C12' H12 83(5) . . ?
Cl2' C12' H12 103(5) . . ?
Cl3' C12' Cl2' 110.2(12) . . ?
Cl3' C12' H12 134(5) . . ?
C12' Cl1' C12' 37.0(16) 6_565 . ?
C12' Cl2' C12' 35.1(15) 6_565 . ?
C12' Cl3' C12' 36.0(14) . 6_565 ?

loop_
_geom_bond_atom_site_label_1
_geom_bond_atom_site_label_2
_geom_bond_distance
_geom_bond_site_symmetry_2
_geom_bond_publ_flag
Rh1 B5 2.196(2) . ?
Rh1 B5 2.196(2) 6_565 ?
Rh1 B6 2.168(3) . ?
Rh1 B6 2.168(3) 6_565 ?
Rh1 B5' 2.196(2) . ?
Rh1 B5' 2.196(2) 6_565 ?
Rh1 C2' 2.168(3) 6_565 ?
Rh1 C2' 2.168(3) . ?
Rh1 C1 2.169(3) . ?
Rh1 C7 2.180(2) 6_565 ?
Rh1 C7 2.180(2) . ?
Rh1 C8 2.171(3) . ?
S1 C1 1.778(3) . ?
S1 C2 1.785(4) . ?
B1 B2 1.786(5) . ?
B1 B3 1.783(3) 6_565 ?
B1 B3 1.783(3) . ?
B1 B4 1.768(4) . ?
B1 B4 1.768(4) 6_565 ?
B1 H1 1.12(4) . ?
B2 B3 1.776(3) 6_565 ?
B2 B3 1.776(3) . ?
B2 B5 1.793(4) 6_565 ?
B2 B5 1.793(4) . ?
B2 H2 1.10(5) . ?
B3 B4 1.775(4) . ?
B3 B5 1.790(4) . ?
B3 B6 1.730(4) . ?
B3 H3 1.05(3) . ?
B4 B4 1.782(5) 6_565 ?
B4 B6 1.750(4) . ?
B4 C1 1.717(4) . ?
B4 H4 1.03(3) . ?
B5 B5 1.822(5) 6_565 ?
B5 B6 1.759(4) . ?
B5 H5 1.04(3) . ?
B6 C1 1.715(3) . ?
B6 H6 1.04(3) . ?
B1' B2' 1.786(5) . ?
B1' B3' 1.783(3) 6_565 ?
B1' B3' 1.783(3) . ?
B1' B4' 1.768(4) . ?
B1' B4' 1.768(4) 6_565 ?
B1' H1 1.12(4) . ?
B2' B3' 1.776(3) . ?
B2' B3' 1.776(3) 6_565 ?
B2' B5' 1.793(4) . ?
B2' B5' 1.793(4) 6_565 ?
B2' H2 1.10(5) . ?
B3' B4' 1.775(4) . ?
B3' B5' 1.790(4) . ?
B3' C2' 1.730(4) . ?
B3' H3 1.05(3) . ?
B4' B4' 1.782(5) 6_565 ?
B4' C2' 1.750(4) . ?
B4' C1 1.717(4) . ?
B4' H4 1.03(3) . ?
B5' B5' 1.822(5) 6_565 ?
B5' C2' 1.759(4) . ?
B5' H5 1.04(3) . ?
C2' C1 1.715(3) . ?
C2' H6 1.04(3) . ?
C1 B4 1.717(4) 6_565 ?
C1 B6 1.715(3) 6_565 ?
C1 B4' 1.717(4) 6_565 ?
C1 C2' 1.715(3) 6_565 ?
C2 C3 1.359(3) . ?
C2 C3 1.359(3) 6_565 ?
C2 N1 1.359(3) . ?
C2 N1 1.359(3) 6_565 ?
C3 C4 1.364(4) . ?
C3 H3A 0.88(5) . ?
C4 C5 1.369(5) . ?
C4 H4A 0.97(5) . ?
C5 C4 1.369(5) 6_565 ?
C5 H5A 1.00(7) . ?
N1 C4' 1.364(4) . ?
N1 H3A 0.88(5) . ?
C4' C5' 1.369(5) . ?
C4' H4A 0.97(5) . ?
C5' C4' 1.369(5) 6_565 ?
C5' H5A 1.00(7) . ?
C6 C6 1.431(5) 6_565 ?
C6 C7 1.431(3) . ?
C6 C9 1.495(3) . ?
C7 C8 1.436(3) . ?
C7 C10 1.504(4) . ?
C8 C7 1.436(3) 6_565 ?
C8 C11 1.497(5) . ?
C9 H9A 0.9800 . ?
C9 H9B 0.9800 . ?
C9 H9C 0.9800 . ?
C10 H10A 0.9800 . ?
C10 H10B 0.9800 . ?
C10 H10C 0.9800 . ?
C11 H11A 0.9800 . ?
C11 H11B 0.9800 . ?
C11 H11C 0.9800 . ?
C12 C12 1.08(4) 6_565 ?
C12 Cl1 1.71(2) . ?
C12 Cl2 1.777(16) . ?
C12 Cl3 1.733(16) . ?
C12 H12 0.94(9) . ?
Cl1 C12 1.71(2) 6_565 ?
Cl2 C12 1.777(16) 6_565 ?
Cl3 C12 1.733(16) 6_565 ?
C12' C12' 1.05(4) 6_565 ?
C12' Cl1' 1.66(2) . ?
C12' Cl2' 1.75(2) . ?
C12' Cl3' 1.70(2) . ?
C12' H12 1.09(9) . ?
Cl1' C12' 1.66(2) 6_565 ?
Cl2' C12' 1.75(2) 6_565 ?
Cl3' C12' 1.70(2) 6_565 ?

loop_
_geom_torsion_atom_site_label_1
_geom_torsion_atom_site_label_2
_geom_torsion_atom_site_label_3
_geom_torsion_atom_site_label_4
_geom_torsion
_geom_torsion_site_symmetry_1
_geom_torsion_site_symmetry_2
_geom_torsion_site_symmetry_3
_geom_torsion_site_symmetry_4
_geom_torsion_publ_flag
Rh1 B5 B6 B3 153.27(15) . . . . ?
Rh1 B5 B6 B4 116.71(17) . . . . ?
Rh1 B5 B6 C1 52.77(17) . . . . ?
Rh1 B6 C1 S1 -94.1(2) . . . . ?
Rh1 B6 C1 B4 157.44(16) . . . . ?
Rh1 B6 C1 B4 118.62(18) . . . 6_565 ?
Rh1 B6 C1 B6 52.9(2) . . . 6_565 ?
Rh1 B5' C2' B3' 153.27(15) . . . . ?
Rh1 B5' C2' B4' 116.71(17) . . . . ?
Rh1 B5' C2' C1 52.77(17) . . . . ?
Rh1 C2' C1 S1 -94.1(2) . . . . ?
Rh1 C2' C1 B4' 118.62(18) . . . 6_565 ?
Rh1 C2' C1 B4' 157.44(16) . . . . ?
Rh1 C2' C1 C2' 52.9(2) . . . 6_565 ?
Rh1 C6 C7 C8 61.8(2) . . . . ?
Rh1 C6 C7 C10 -122.6(3) . . . . ?
Rh1 C7 C8 C7 62.1(2) . . . 6_565 ?
Rh1 C7 C8 C11 -120.4(4) . . . . ?
S1 C2 C3 C4 173.4(3) . . . . ?
S1 C2 N1 C4' 173.4(3) . . . . ?
B1 B2 B3 B4 -37.0(2) . . . . ?
B1 B2 B3 B5 -139.4(2) . . . . ?
B1 B2 B3 B6 -100.1(2) . . . . ?
B1 B2 B5 Rh1 -71.24(19) . . . . ?
B1 B2 B5 B3 36.58(15) . . . . ?
B1 B2 B5 B5 -101.61(16) . . . 6_565 ?
B1 B2 B5 B6 -1.5(2) . . . . ?
B1 B3 B4 B4 -37.54(15) . . . 6_565 ?
B1 B3 B4 B6 -136.6(2) . . . . ?
B1 B3 B4 C1 -99.19(19) . . . . ?
B1 B3 B5 Rh1 71.1(2) . . . . ?
B1 B3 B5 B2 -36.7(2) . . . . ?
B1 B3 B5 B5 0.2(2) . . . 6_565 ?
B1 B3 B5 B6 98.8(2) . . . . ?
B1 B3 B6 Rh1 -73.3(2) . . . . ?
B1 B3 B6 B4 38.22(18) . . . . ?
B1 B3 B6 B5 -102.7(2) . . . . ?
B1 B3 B6 C1 0.2(2) . . . . ?
B1 B4 B6 Rh1 74.0(2) . . . . ?
B1 B4 B6 B3 -38.55(16) . . . . ?
B1 B4 B6 B5 -1.8(2) . . . . ?
B1 B4 B6 C1 98.60(18) . . . . ?
B1 B4 C1 Rh1 -75.2(2) . . . . ?
B1 B4 C1 S1 148.27(16) . . . . ?
B1 B4 C1 B4 38.6(2) . . . 6_565 ?
B1 B4 C1 B6 -100.26(19) . . . . ?
B1 B4 C1 B6 0.3(3) . . . 6_565 ?
B2 B1 B3 B4 138.4(2) . . . . ?
B2 B1 B3 B5 36.8(2) . . . . ?
B2 B1 B3 B6 100.1(2) . . . . ?
B2 B1 B4 B3 -37.01(15) . . . . ?
B2 B1 B4 B4 100.83(17) . . . 6_565 ?
B2 B1 B4 B6 0.8(2) . . . . ?
B2 B1 B4 C1 62.71(19) . . . . ?
B2 B3 B4 B1 37.3(2) . . . . ?
B2 B3 B4 B4 -0.3(2) . . . 6_565 ?
B2 B3 B4 B6 -99.3(2) . . . . ?
B2 B3 B4 C1 -61.9(2) . . . . ?
B2 B3 B5 Rh1 107.82(19) . . . . ?
B2 B3 B5 B5 36.93(13) . . . 6_565 ?
B2 B3 B5 B6 135.47(19) . . . . ?
B2 B3 B6 Rh1 -10.1(3) . . . . ?
B2 B3 B6 B4 101.4(2) . . . . ?
B2 B3 B6 B5 -39.54(18) . . . . ?
B2 B3 B6 C1 63.4(2) . . . . ?
B2 B5 B6 Rh1 -114.62(15) . . . . ?
B2 B5 B6 B3 38.65(16) . . . . ?
B2 B5 B6 B4 2.1(2) . . . . ?
B2 B5 B6 C1 -61.9(2) . . . . ?
B3 B1 B2 B3 138.2(3) 6_565 . . . ?
B3 B1 B2 B3 -138.2(3) . . . 6_565 ?
B3 B1 B2 B5 -36.63(16) . . . . ?
B3 B1 B2 B5 -101.6(2) . . . 6_565 ?
B3 B1 B2 B5 101.6(2) 6_565 . . . ?
B3 B1 B2 B5 36.64(16) 6_565 . . 6_565 ?
B3 B1 B3 B2 -37.1(2) 6_565 . . . ?
B3 B1 B3 B4 101.3(2) 6_565 . . . ?
B3 B1 B3 B5 -0.3(3) 6_565 . . . ?
B3 B1 B3 B6 62.9(3) 6_565 . . . ?
B3 B1 B4 B3 -100.1(3) 6_565 . . . ?
B3 B1 B4 B4 137.84(17) . . . 6_565 ?
B3 B1 B4 B4 37.71(12) 6_565 . . 6_565 ?
B3 B1 B4 B6 -62.4(2) 6_565 . . . ?
B3 B1 B4 B6 37.78(17) . . . . ?
B3 B1 B4 C1 99.7(2) . . . . ?
B3 B1 B4 C1 -0.4(3) 6_565 . . . ?
B3 B2 B3 B1 37.4(2) 6_565 . . . ?
B3 B2 B3 B4 0.4(3) 6_565 . . . ?
B3 B2 B3 B5 -102.0(2) 6_565 . . . ?
B3 B2 B3 B6 -62.6(3) 6_565 . . . ?
B3 B2 B5 Rh1 -107.82(17) . . . . ?
B3 B2 B5 Rh1 -7.3(3) 6_565 . . . ?
B3 B2 B5 B3 100.5(3) 6_565 . . . ?
B3 B2 B5 B5 -37.72(13) 6_565 . . 6_565 ?
B3 B2 B5 B5 -138.19(15) . . . 6_565 ?
B3 B2 B5 B6 62.4(2) 6_565 . . . ?
B3 B2 B5 B6 -38.12(16) . . . . ?
B3 B4 B6 Rh1 112.60(19) . . . . ?
B3 B4 B6 B5 36.73(17) . . . . ?
B3 B4 B6 C1 137.15(19) . . . . ?
B3 B4 C1 Rh1 -12.2(2) . . . . ?
B3 B4 C1 S1 -148.67(15) . . . . ?
B3 B4 C1 B4 101.66(15) . . . 6_565 ?
B3 B4 C1 B6 -37.21(16) . . . . ?
B3 B4 C1 B6 63.4(2) . . . 6_565 ?
B3 B5 B6 Rh1 -153.27(15) . . . . ?
B3 B5 B6 B4 -36.56(17) . . . . ?
B3 B5 B6 C1 -100.5(2) . . . . ?
B3 B6 C1 Rh1 -118.57(17) . . . . ?
B3 B6 C1 S1 147.3(2) . . . . ?
B3 B6 C1 B4 38.87(18) . . . . ?
B3 B6 C1 B4 0.0(3) . . . 6_565 ?
B3 B6 C1 B6 -65.7(3) . . . 6_565 ?
B4 B1 B2 B3 37.13(16) . . . . ?
B4 B1 B2 B3 -101.1(2) . . . 6_565 ?
B4 B1 B2 B3 101.1(2) 6_565 . . . ?
B4 B1 B2 B3 -37.13(16) 6_565 . . 6_565 ?
B4 B1 B2 B5 -64.44(16) . . . 6_565 ?
B4 B1 B2 B5 64.44(16) 6_565 . . . ?
B4 B1 B2 B5 -0.5(2) 6_565 . . 6_565 ?
B4 B1 B2 B5 0.5(2) . . . . ?
B4 B1 B3 B2 -138.4(2) . . . . ?
B4 B1 B3 B2 -100.5(2) 6_565 . . . ?
B4 B1 B3 B4 37.96(17) 6_565 . . . ?
B4 B1 B3 B5 -101.65(19) . . . . ?
B4 B1 B3 B5 -63.7(2) 6_565 . . . ?
B4 B1 B3 B6 -0.4(3) 6_565 . . . ?
B4 B1 B3 B6 -38.36(18) . . . . ?
B4 B1 B4 B3 -137.85(17) 6_565 . . . ?
B4 B1 B4 B6 -100.06(15) 6_565 . . . ?
B4 B1 B4 C1 -38.1(2) 6_565 . . . ?
B4 B3 B5 Rh1 7.6(2) . . . . ?
B4 B3 B5 B2 -100.2(2) . . . . ?
B4 B3 B5 B5 -63.28(17) . . . 6_565 ?
B4 B3 B5 B6 35.26(17) . . . . ?
B4 B3 B6 Rh1 -111.47(19) . . . . ?
B4 B3 B6 B5 -140.96(18) . . . . ?
B4 B3 B6 C1 -38.00(17) . . . . ?
B4 B4 B6 Rh1 11.41(17) 6_565 . . . ?
B4 B4 B6 B3 -101.19(12) 6_565 . . . ?
B4 B4 B6 B5 -64.46(17) 6_565 . . . ?
B4 B4 B6 C1 35.96(13) 6_565 . . . ?
B4 B4 C1 Rh1 -113.83(18) 6_565 . . . ?
B4 B4 C1 S1 109.68(17) 6_565 . . . ?
B4 B4 C1 B6 -38.30(12) 6_565 . . 6_565 ?
B4 B4 C1 B6 -138.86(15) 6_565 . . . ?
B4 B6 C1 Rh1 -157.44(16) . . . . ?
B4 B6 C1 S1 108.5(2) . . . . ?
B4 B6 C1 B4 -38.82(18) . . . 6_565 ?
B4 B6 C1 B6 -104.6(2) . . . 6_565 ?
B5 B2 B3 B1 101.3(2) 6_565 . . . ?
B5 B2 B3 B1 139.4(2) . . . . ?
B5 B2 B3 B4 64.3(3) 6_565 . . . ?
B5 B2 B3 B4 102.4(2) . . . . ?
B5 B2 B3 B5 -38.10(18) 6_565 . . . ?
B5 B2 B3 B6 1.2(3) 6_565 . . . ?
B5 B2 B3 B6 39.33(17) . . . . ?
B5 B2 B5 Rh1 30.4(2) 6_565 . . . ?
B5 B2 B5 B3 138.19(15) 6_565 . . . ?
B5 B2 B5 B6 100.08(16) 6_565 . . . ?
B5 B3 B4 B1 101.3(2) . . . . ?
B5 B3 B4 B4 63.81(17) . . . 6_565 ?
B5 B3 B4 B6 -35.27(17) . . . . ?
B5 B3 B4 C1 2.2(2) . . . . ?
B5 B3 B6 Rh1 29.49(17) . . . . ?
B5 B3 B6 B4 140.96(18) . . . . ?
B5 B3 B6 C1 103.0(2) . . . . ?
B5 B5 B6 Rh1 -52.71(7) 6_565 . . . ?
B5 B5 B6 B3 100.55(12) 6_565 . . . ?
B5 B5 B6 B4 64.00(17) 6_565 . . . ?
B5 B5 B6 C1 0.1(2) 6_565 . . . ?
B5 B6 C1 Rh1 -52.95(16) . . . . ?
B5 B6 C1 S1 -147.0(2) . . . . ?
B5 B6 C1 B4 104.5(2) . . . . ?
B5 B6 C1 B4 65.7(2) . . . 6_565 ?
B5 B6 C1 B6 -0.1(3) . . . 6_565 ?
B6 B3 B4 B1 136.6(2) . . . . ?
B6 B3 B4 B4 99.08(13) . . . 6_565 ?
B6 B3 B4 C1 37.44(16) . . . . ?
B6 B3 B5 Rh1 -27.65(16) . . . . ?
B6 B3 B5 B2 -135.47(19) . . . . ?
B6 B3 B5 B5 -98.54(12) . . . 6_565 ?
B6 B4 C1 Rh1 25.04(16) . . . . ?
B6 B4 C1 S1 -111.46(16) . . . . ?
B6 B4 C1 B4 138.86(15) . . . 6_565 ?
B6 B4 C1 B6 100.6(2) . . . 6_565 ?
B1' B2' B3' B4' -37.0(2) . . . . ?
B1' B2' B3' B5' -139.4(2) . . . . ?
B1' B2' B3' C2' -100.1(2) . . . . ?
B1' B2' B5' Rh1 -71.24(19) . . . . ?
B1' B2' B5' B3' 36.58(15) . . . . ?
B1' B2' B5' B5' -101.61(16) . . . 6_565 ?
B1' B2' B5' C2' -1.5(2) . . . . ?
B1' B3' B4' B4' -37.54(15) . . . 6_565 ?
B1' B3' B4' C2' -136.6(2) . . . . ?
B1' B3' B4' C1 -99.19(19) . . . . ?
B1' B3' B5' Rh1 71.1(2) . . . . ?
B1' B3' B5' B2' -36.7(2) . . . . ?
B1' B3' B5' B5' 0.2(2) . . . 6_565 ?
B1' B3' B5' C2' 98.8(2) . . . . ?
B1' B3' C2' Rh1 -73.3(2) . . . . ?
B1' B3' C2' B4' 38.22(18) . . . . ?
B1' B3' C2' B5' -102.7(2) . . . . ?
B1' B3' C2' C1 0.2(2) . . . . ?
B1' B4' C2' Rh1 74.0(2) . . . . ?
B1' B4' C2' B3' -38.55(16) . . . . ?
B1' B4' C2' B5' -1.8(2) . . . . ?
B1' B4' C2' C1 98.60(18) . . . . ?
B1' B4' C1 Rh1 -75.2(2) . . . . ?
B1' B4' C1 S1 148.27(16) . . . . ?
B1' B4' C1 B4' 38.6(2) . . . 6_565 ?
B1' B4' C1 C2' 0.3(3) . . . 6_565 ?
B1' B4' C1 C2' -100.26(19) . . . . ?
B2' B1' B3' B4' 138.4(2) . . . . ?
B2' B1' B3' B5' 36.8(2) . . . . ?
B2' B1' B3' C2' 100.1(2) . . . . ?
B2' B1' B4' B3' -37.01(15) . . . . ?
B2' B1' B4' B4' 100.83(17) . . . 6_565 ?
B2' B1' B4' C2' 0.8(2) . . . . ?
B2' B1' B4' C1 62.71(19) . . . . ?
B2' B3' B4' B1' 37.3(2) . . . . ?
B2' B3' B4' B4' -0.3(2) . . . 6_565 ?
B2' B3' B4' C2' -99.3(2) . . . . ?
B2' B3' B4' C1 -61.9(2) . . . . ?
B2' B3' B5' Rh1 107.82(19) . . . . ?
B2' B3' B5' B5' 36.93(13) . . . 6_565 ?
B2' B3' B5' C2' 135.47(19) . . . . ?
B2' B3' C2' Rh1 -10.1(3) . . . . ?
B2' B3' C2' B4' 101.4(2) . . . . ?
B2' B3' C2' B5' -39.54(18) . . . . ?
B2' B3' C2' C1 63.4(2) . . . . ?
B2' B5' C2' Rh1 -114.62(15) . . . . ?
B2' B5' C2' B3' 38.65(16) . . . . ?
B2' B5' C2' B4' 2.1(2) . . . . ?
B2' B5' C2' C1 -61.9(2) . . . . ?
B3' B1' B2' B3' 138.2(3) 6_565 . . . ?
B3' B1' B2' B3' -138.2(3) . . . 6_565 ?
B3' B1' B2' B5' 36.64(16) 6_565 . . 6_565 ?
B3' B1' B2' B5' 101.6(2) 6_565 . . . ?
B3' B1' B2' B5' -36.63(16) . . . . ?
B3' B1' B2' B5' -101.6(2) . . . 6_565 ?
B3' B1' B3' B2' -37.1(2) 6_565 . . . ?
B3' B1' B3' B4' 101.3(2) 6_565 . . . ?
B3' B1' B3' B5' -0.3(3) 6_565 . . . ?
B3' B1' B3' C2' 62.9(3) 6_565 . . . ?
B3' B1' B4' B3' -100.1(3) 6_565 . . . ?
B3' B1' B4' B4' 137.84(17) . . . 6_565 ?
B3' B1' B4' B4' 37.71(12) 6_565 . . 6_565 ?
B3' B1' B4' C2' 37.78(17) . . . . ?
B3' B1' B4' C2' -62.4(2) 6_565 . . . ?
B3' B1' B4' C1 -0.4(3) 6_565 . . . ?
B3' B1' B4' C1 99.7(2) . . . . ?
B3' B2' B3' B1' 37.4(2) 6_565 . . . ?
B3' B2' B3' B4' 0.4(3) 6_565 . . . ?
B3' B2' B3' B5' -102.0(2) 6_565 . . . ?
B3' B2' B3' C2' -62.6(3) 6_565 . . . ?
B3' B2' B5' Rh1 -7.3(3) 6_565 . . . ?
B3' B2' B5' Rh1 -107.82(17) . . . . ?
B3' B2' B5' B3' 100.5(3) 6_565 . . . ?
B3' B2' B5' B5' -138.19(15) . . . 6_565 ?
B3' B2' B5' B5' -37.72(13) 6_565 . . 6_565 ?
B3' B2' B5' C2' 62.4(2) 6_565 . . . ?
B3' B2' B5' C2' -38.12(16) . . . . ?
B3' B4' C2' Rh1 112.60(19) . . . . ?
B3' B4' C2' B5' 36.73(17) . . . . ?
B3' B4' C2' C1 137.15(19) . . . . ?
B3' B4' C1 Rh1 -12.2(2) . . . . ?
B3' B4' C1 S1 -148.67(15) . . . . ?
B3' B4' C1 B4' 101.66(15) . . . 6_565 ?
B3' B4' C1 C2' -37.21(16) . . . . ?
B3' B4' C1 C2' 63.4(2) . . . 6_565 ?
B3' B5' C2' Rh1 -153.27(15) . . . . ?
B3' B5' C2' B4' -36.56(17) . . . . ?
B3' B5' C2' C1 -100.5(2) . . . . ?
B3' C2' C1 Rh1 -118.57(17) . . . . ?
B3' C2' C1 S1 147.3(2) . . . . ?
B3' C2' C1 B4' 38.87(18) . . . . ?
B3' C2' C1 B4' 0.0(3) . . . 6_565 ?
B3' C2' C1 C2' -65.7(3) . . . 6_565 ?
B4' B1' B2' B3' 37.13(16) . . . . ?
B4' B1' B2' B3' 101.1(2) 6_565 . . . ?
B4' B1' B2' B3' -37.13(16) 6_565 . . 6_565 ?
B4' B1' B2' B3' -101.1(2) . . . 6_565 ?
B4' B1' B2' B5' -64.44(16) . . . 6_565 ?
B4' B1' B2' B5' -0.5(2) 6_565 . . 6_565 ?
B4' B1' B2' B5' 64.44(16) 6_565 . . . ?
B4' B1' B2' B5' 0.5(2) . . . . ?
B4' B1' B3' B2' -138.4(2) . . . . ?
B4' B1' B3' B2' -100.5(2) 6_565 . . . ?
B4' B1' B3' B4' 37.96(17) 6_565 . . . ?
B4' B1' B3' B5' -63.7(2) 6_565 . . . ?
B4' B1' B3' B5' -101.65(19) . . . . ?
B4' B1' B3' C2' -38.36(18) . . . . ?
B4' B1' B3' C2' -0.4(3) 6_565 . . . ?
B4' B1' B4' B3' -137.85(17) 6_565 . . . ?
B4' B1' B4' C2' -100.06(15) 6_565 . . . ?
B4' B1' B4' C1 -38.1(2) 6_565 . . . ?
B4' B3' B5' Rh1 7.6(2) . . . . ?
B4' B3' B5' B2' -100.2(2) . . . . ?
B4' B3' B5' B5' -63.28(17) . . . 6_565 ?
B4' B3' B5' C2' 35.26(17) . . . . ?
B4' B3' C2' Rh1 -111.47(19) . . . . ?
B4' B3' C2' B5' -140.96(18) . . . . ?
B4' B3' C2' C1 -38.00(17) . . . . ?
B4' B4' C2' Rh1 11.41(17) 6_565 . . . ?
B4' B4' C2' B3' -101.19(12) 6_565 . . . ?
B4' B4' C2' B5' -64.46(17) 6_565 . . . ?
B4' B4' C2' C1 35.96(13) 6_565 . . . ?
B4' B4' C1 Rh1 -113.83(18) 6_565 . . . ?
B4' B4' C1 S1 109.68(17) 6_565 . . . ?
B4' B4' C1 C2' -138.86(15) 6_565 . . . ?
B4' B4' C1 C2' -38.30(12) 6_565 . . 6_565 ?
B4' C2' C1 Rh1 -157.44(16) . . . . ?
B4' C2' C1 S1 108.5(2) . . . . ?
B4' C2' C1 B4' -38.82(18) . . . 6_565 ?
B4' C2' C1 C2' -104.6(2) . . . 6_565 ?
B5' B2' B3' B1' 139.4(2) . . . . ?
B5' B2' B3' B1' 101.3(2) 6_565 . . . ?
B5' B2' B3' B4' 102.4(2) . . . . ?
B5' B2' B3' B4' 64.3(3) 6_565 . . . ?
B5' B2' B3' B5' -38.10(18) 6_565 . . . ?
B5' B2' B3' C2' 39.33(17) . . . . ?
B5' B2' B3' C2' 1.2(3) 6_565 . . . ?
B5' B2' B5' Rh1 30.4(2) 6_565 . . . ?
B5' B2' B5' B3' 138.19(15) 6_565 . . . ?
B5' B2' B5' C2' 100.08(16) 6_565 . . . ?
B5' B3' B4' B1' 101.3(2) . . . . ?
B5' B3' B4' B4' 63.81(17) . . . 6_565 ?
B5' B3' B4' C2' -35.27(17) . . . . ?
B5' B3' B4' C1 2.2(2) . . . . ?
B5' B3' C2' Rh1 29.49(17) . . . . ?
B5' B3' C2' B4' 140.96(18) . . . . ?
B5' B3' C2' C1 103.0(2) . . . . ?
B5' B5' C2' Rh1 -52.71(7) 6_565 . . . ?
B5' B5' C2' B3' 100.55(12) 6_565 . . . ?
B5' B5' C2' B4' 64.00(17) 6_565 . . . ?
B5' B5' C2' C1 0.1(2) 6_565 . . . ?
B5' C2' C1 Rh1 -52.95(16) . . . . ?
B5' C2' C1 S1 -147.0(2) . . . . ?
B5' C2' C1 B4' 65.7(2) . . . 6_565 ?
B5' C2' C1 B4' 104.5(2) . . . . ?
B5' C2' C1 C2' -0.1(3) . . . 6_565 ?
C2' B3' B4' B1' 136.6(2) . . . . ?
C2' B3' B4' B4' 99.08(13) . . . 6_565 ?
C2' B3' B4' C1 37.44(16) . . . . ?
C2' B3' B5' Rh1 -27.65(16) . . . . ?
C2' B3' B5' B2' -135.47(19) . . . . ?
C2' B3' B5' B5' -98.54(12) . . . 6_565 ?
C2' B4' C1 Rh1 25.04(16) . . . . ?
C2' B4' C1 S1 -111.46(16) . . . . ?
C2' B4' C1 B4' 138.86(15) . . . 6_565 ?
C2' B4' C1 C2' 100.6(2) . . . 6_565 ?
C1 S1 C2 C3 91.7(3) . . . . ?
C1 S1 C2 C3 -91.7(3) . . . 6_565 ?
C1 S1 C2 N1 91.7(3) . . . . ?
C1 S1 C2 N1 -91.7(3) . . . 6_565 ?
C1 B4 B6 Rh1 -24.55(17) . . . . ?
C1 B4 B6 B3 -137.15(19) . . . . ?
C1 B4 B6 B5 -100.4(2) . . . . ?
C1 B4' C2' Rh1 -24.55(17) . . . . ?
C1 B4' C2' B3' -137.15(19) . . . . ?
C1 B4' C2' B5' -100.4(2) . . . . ?
C2 S1 C1 Rh1 180.0 . . . . ?
C2 S1 C1 B4 -36.40(15) . . . . ?
C2 S1 C1 B4 36.40(15) . . . 6_565 ?
C2 S1 C1 B6 108.5(2) . . . 6_565 ?
C2 S1 C1 B6 -108.5(2) . . . . ?
C2 S1 C1 B4' 36.40(15) . . . 6_565 ?
C2 S1 C1 B4' -36.40(15) . . . . ?
C2 S1 C1 C2' -108.5(2) . . . . ?
C2 S1 C1 C2' 108.5(2) . . . 6_565 ?
C2 C3 C4 C5 0.9(6) . . . . ?
C2 N1 C4' C5' 0.9(6) . . . . ?
C3 C2 C3 C4 -3.0(6) 6_565 . . . ?
C3 C4 C5 C4 1.1(7) . . . 6_565 ?
N1 C2 N1 C4' -3.0(6) 6_565 . . . ?
N1 C4' C5' C4' 1.1(7) . . . 6_565 ?
C6 C6 C7 Rh1 -61.04(7) 6_565 . . . ?
C6 C6 C7 C8 0.8(2) 6_565 . . . ?
C6 C6 C7 C10 176.4(2) 6_565 . . . ?
C6 C7 C8 Rh1 -63.45(18) . . . . ?
C6 C7 C8 C7 -1.3(4) . . . 6_565 ?
C6 C7 C8 C11 176.1(3) . . . . ?
C9 C6 C7 Rh1 121.2(2) . . . . ?
C9 C6 C7 C8 -177.0(3) . . . . ?
C9 C6 C7 C10 -1.4(4) . . . . ?
C10 C7 C8 Rh1 121.0(3) . . . . ?
C10 C7 C8 C7 -176.89(18) . . . 6_565 ?
C10 C7 C8 C11 0.5(5) . . . . ?
Cl1 C12 Cl2 C12 -63.6(9) . . . 6_565 ?
Cl1 C12 Cl3 C12 59.1(10) . . . 6_565 ?
Cl2 C12 Cl1 C12 64.0(9) . . . 6_565 ?
Cl2 C12 Cl3 C12 -62.5(11) . . . 6_565 ?
Cl3 C12 Cl1 C12 -59.2(9) . . . 6_565 ?
Cl3 C12 Cl2 C12 62.2(10) . . . 6_565 ?
Cl1' C12' Cl2' C12' -60.4(13) . . . 6_565 ?
Cl1' C12' Cl3' C12' 61.9(12) . . . 6_565 ?
Cl2' C12' Cl1' C12' 60.9(13) . . . 6_565 ?
Cl2' C12' Cl3' C12' -62.8(11) . . . 6_565 ?
Cl3' C12' Cl1' C12' -62.2(12) . . . 6_565 ?
Cl3' C12' Cl2' C12' 62.5(11) . . . 6_565 ?
